data_7132524
loop_
_publ_author_name
'Muang-Non, Phonlakrit'
'Zhou, Carmen'
'Macreadie, Lauren K.'
'White, Nicholas G.'

_publ_section_title
;
 Hydrogen-bonded frameworks containing aliphatic 3D linkers show
 high-capacity water vapour sorption.
;
_journal_issue 6
_journal_name_full 'Chemical communications (Cambridge, England)'
_journal_page_first 746
_journal_page_last 749
_journal_paper_doi 10.1039/d3cc05286a
_journal_volume 60
_journal_year 2024
_chemical_formula_moiety 'C29 H32 N8, 2(C10 H6 O4)'
_chemical_formula_sum 'C49 H44 N8 O8'
_chemical_formula_weight 872.92
_space_group_crystal_system monoclinic
_space_group_IT_number 15
_space_group_name_Hall '-I 2ya'
_space_group_name_H-M_alt 'I 1 2/a 1'
_atom_sites_solution_hydrogens geom
_atom_sites_solution_primary other
_audit_creation_date 2023-07-19
_audit_creation_method
;
Olex2 1.5
(compiled 2022.04.07 svn.rca3783a0 for OlexSys, GUI svn.r6498)
;
_audit_update_record
;
2023-12-06 deposited with the CCDC.	2023-12-13 downloaded from the CCDC.
;
_cell_angle_alpha 90
_cell_angle_beta 96.002(2)
_cell_angle_gamma 90
_cell_formula_units_Z 4
_cell_length_a 11.6434(3)
_cell_length_b 16.4405(5)
_cell_length_c 26.1717(8)
_cell_measurement_reflns_used 7889
_cell_measurement_temperature 149.99(10)
_cell_measurement_theta_max 74.6510
_cell_measurement_theta_min 3.1850
_cell_volume 4982.4(3)
_computing_cell_refinement 'CrysAlisPro 1.171.41.123a (Rigaku OD, 2022)'
_computing_data_collection 'CrysAlisPro 1.171.41.123a (Rigaku OD, 2022)'
_computing_data_reduction 'CrysAlisPro 1.171.41.123a (Rigaku OD, 2022)'
_computing_molecular_graphics 'Olex2 1.5 (Dolomanov et al., 2009)'
_computing_publication_material 'Olex2 1.5 (Dolomanov et al., 2009)'
_computing_structure_refinement 'SHELXL 2018/3 (Sheldrick, 2015)'
_computing_structure_solution 'SHELXT 2018/2 (Sheldrick, 2018)'
_diffrn_ambient_environment N~2~
_diffrn_ambient_temperature 149.99(10)
_diffrn_detector 'Hybrid Pixel Array Detector'
_diffrn_detector_area_resol_mean 10.0000
_diffrn_detector_type HyPix
_diffrn_measured_fraction_theta_full 0.999
_diffrn_measured_fraction_theta_max 0.979
_diffrn_measurement_details
;
List of Runs (angles in degrees, time in seconds):

  # Type    Start    End  Width  t~exp~   \w     \q     \k     \f   Frames
#--------------------------------------------------------------------------
  1  \w    -83.00 -11.00   0.50   20.00    --  -46.45 115.00-160.00  144
  2  \w    -80.00 -45.00   0.50   20.00    --  -46.45-171.00 -32.00   70
  3  \w     30.00  77.00   0.50   20.00    --   46.45-115.00 109.00   94
  4  \w     70.00 108.00   0.50   80.00    --  107.75 171.00 -18.00   76
  5  \w     69.00 103.00   0.50   80.00    --  107.75-115.00 109.00   68
  6  \w    115.00 151.00   0.50   80.00    --  107.75 115.00-160.00   72
  7  \w     98.00 123.00   0.50   80.00    --  107.75-171.00 -32.00   50
  8  \w      0.00  29.00   0.50   20.00    --  -46.45  19.00  90.00   58
  9  \w    -19.00  26.00   0.50   20.00    --  -46.45  38.00 -30.00   90
 10  \w     -7.00  27.00   0.50   20.00    --  -46.45  19.00-150.00   68
 11  \w     -8.00  30.00   0.50   20.00    --  -46.45  19.00 120.00   76
 12  \w     -2.00  24.00   0.50   20.00    --  -46.45  19.00-180.00   52
 13  \w     96.00 174.00   0.50   80.00    --  107.75  30.00  30.00  156
 14  \w     32.00  58.00   0.50   80.00    --  107.75 -30.00  60.00   52
 15  \w     37.00  66.00   0.50   80.00    --  107.75 -45.00 -90.00   58
 16  \w     32.00  58.00   0.50   80.00    --  107.75 -30.00-150.00   52
 17  \w     63.00  94.00   0.50   80.00    --  107.75 -95.00 -60.00   62
 18  \w     45.00 103.00   0.50   80.00    --  107.75 -95.00 120.00  116
 19  \w     33.00  59.00   0.50   80.00    --  107.75 -30.00  30.00   52
 20  \w     86.00 112.00   0.50   80.00    --  107.75 -77.00 -30.00   52
 21  \w     41.00  68.00   0.50   80.00    --  107.75 -45.00 120.00   54
 22  \w     38.00  63.00   0.50   80.00    --  107.75 -77.00  90.00   50
 23  \w     33.00  58.00   0.50   80.00    --  107.75 -30.00   0.00   50
 24  \w     33.00  59.00   0.50   80.00    --  107.75 -30.00 -90.00   52
 25  \w     84.00 121.00   0.50   80.00    --  107.75 -77.00  90.00   74
 26  \w     38.00  64.00   0.50   80.00    --  107.75 -45.00-120.00   52
 27  \w     44.00  90.00   0.50   80.00    --  107.75 -95.00 -90.00   92
 28  \w     34.00  64.00   0.50   80.00    --  107.75 -95.00 150.00   60
 29  \w     81.00 106.00   0.50   80.00    --  107.75 -95.00 150.00   50
 30  \w     34.00  59.00   0.50   80.00    --  107.75 -30.00  90.00   50
 31  \w     45.00 112.00   0.50   80.00    --  107.75-125.00-120.00  134
 32  \w     34.00  59.00   0.50   80.00    --  107.75 -30.00 -30.00   50
 33  \w     42.00  73.00   0.50   80.00    --  107.75 -77.00 -30.00   62
 34  \w     37.00  64.00   0.50   80.00    --  107.75 -45.00 -60.00   54
 35  \w     33.00  59.00   0.50   80.00    --  107.75 -30.00-120.00   52
;
_diffrn_measurement_device 'four-circle diffractometer'
_diffrn_measurement_device_type 'SuperNova, Dual, Cu at home/near, HyPix'
_diffrn_measurement_method '\w scans'
_diffrn_orient_matrix_type 'CrysAlisPro convention (1999,Acta A55,543-557)'
_diffrn_orient_matrix_UB_11 0.0204001000
_diffrn_orient_matrix_UB_12 -0.0831898000
_diffrn_orient_matrix_UB_13 0.0264944000
_diffrn_orient_matrix_UB_21 -0.0096390000
_diffrn_orient_matrix_UB_22 0.0401523000
_diffrn_orient_matrix_UB_23 0.0525645000
_diffrn_orient_matrix_UB_31 -0.1311066000
_diffrn_orient_matrix_UB_32 -0.0159302000
_diffrn_orient_matrix_UB_33 -0.0059813000
_diffrn_radiation_monochromator mirror
_diffrn_radiation_probe x-ray
_diffrn_radiation_type 'Cu K\a'
_diffrn_radiation_wavelength 1.54184
_diffrn_reflns_av_R_equivalents 0.0378
_diffrn_reflns_av_unetI/netI 0.0293
_diffrn_reflns_Laue_measured_fraction_full 0.999
_diffrn_reflns_Laue_measured_fraction_max 0.979
_diffrn_reflns_limit_h_max 6
_diffrn_reflns_limit_h_min -14
_diffrn_reflns_limit_k_max 20
_diffrn_reflns_limit_k_min -20
_diffrn_reflns_limit_l_max 33
_diffrn_reflns_limit_l_min -33
_diffrn_reflns_number 20473
_diffrn_reflns_point_group_measured_fraction_full 0.999
_diffrn_reflns_point_group_measured_fraction_max 0.979
_diffrn_reflns_theta_full 67.684
_diffrn_reflns_theta_max 78.253
_diffrn_reflns_theta_min 3.179
_diffrn_source 'micro-focus sealed X-ray tube'
_diffrn_source_type 'SuperNova (Cu) X-ray Source'
_exptl_absorpt_coefficient_mu 0.662
_exptl_absorpt_correction_T_max 1.00000
_exptl_absorpt_correction_T_min 0.87229
_exptl_absorpt_correction_type multi-scan
_exptl_absorpt_process_details
;
CrysAlisPro 1.171.41.123a (Rigaku Oxford Diffraction, 2022)
Empirical absorption correction using spherical harmonics,
implemented in SCALE3 ABSPACK scaling algorithm.
;
_exptl_crystal_colour 'clear light colourless'
_exptl_crystal_density_diffrn 1.164
_exptl_crystal_description block
_exptl_crystal_F_000 1832
_exptl_crystal_recrystallization_method
'Crystallized using tetra-amidinium.4Cl with TBA2.cubanedicarboxylate in 90% EtOH in water. Final concentration of tetra-amidinium = 1 mM'
_exptl_crystal_size_max 0.213
_exptl_crystal_size_mid 0.112
_exptl_crystal_size_min 0.092
_refine_diff_density_max 0.597
_refine_diff_density_min -0.615
_refine_diff_density_rms 0.072
_refine_ls_extinction_method none
_refine_ls_goodness_of_fit_ref 1.043
_refine_ls_hydrogen_treatment constr
_refine_ls_matrix_type full
_refine_ls_number_parameters 330
_refine_ls_number_reflns 5243
_refine_ls_number_restraints 18
_refine_ls_restrained_S_all 1.061
_refine_ls_R_factor_all 0.0989
_refine_ls_R_factor_gt 0.0856
_refine_ls_shift/su_max 0.000
_refine_ls_shift/su_mean 0.000
_refine_ls_structure_factor_coef Fsqd
_refine_ls_weighting_details 'w=1/[\s^2^(Fo^2^)+(0.1529P)^2^+6.4509P] where P=(Fo^2^+2Fc^2^)/3'
_refine_ls_weighting_scheme calc
_refine_ls_wR_factor_gt 0.2519
_refine_ls_wR_factor_ref 0.2652
_reflns_Friedel_coverage 0.000
_reflns_number_gt 4180
_reflns_number_total 5243
_reflns_threshold_expression 'I > 2\s(I)'
_cod_data_source_file d3cc05286a2.cif
_cod_data_source_block Delta_1CUB2
_cod_depositor_comments 'Adding full bibliography for 7132521--7132525.cif.'
_cod_database_code 7132524
_shelx_shelxl_version_number 2018/3
_chemical_oxdiff_formula C50H50N50O50
_shelx_space_group_comment
;
The symmetry employed for this shelxl refinement is uniquely defined
by the following loop, which should always be used as a source of
symmetry information in preference to the above space-group names.
They are only intended as comments.
;
_shelx_estimated_absorpt_t_max 0.942
_shelx_estimated_absorpt_t_min 0.872
_olex2_refinement_description
;
1. Fixed Uiso
 At 1.2 times of:
  All C(H) groups, All N(H,H) groups
2. Restrained distances
 C10-C11A
 1.4 with sigma of 0.01
 C5-C4
 1.4 with sigma of 0.005
 C3-C8
 1.4 with sigma of 0.005
 C11A-C12A
 1.4 with sigma of 0.01
 C14A-C15A
 1.4 with sigma of 0.01
 C12A-C13
 1.4 with sigma of 0.01
 C7-C6
 1.4 with sigma of 0.005
 C13-C14
 1.4 with sigma of 0.01
 C13-C14A
 1.4 with sigma of 0.01
 C14-C15
 1.4 with sigma of 0.01
 C15A-C10
 1.4 with sigma of 0.01
 C15-C10
 1.4 with sigma of 0.01
 C8-C7
 1.4 with sigma of 0.005
 C10-C11
 1.4 with sigma of 0.01
 C6-C5
 1.4 with sigma of 0.005
 C11-C12
 1.4 with sigma of 0.01
 C4-C3
 1.4 with sigma of 0.005
 C12-C13
 1.4 with sigma of 0.01
3. Others
 Fixed Sof: C12A(0.5) H12A(0.5) C11A(0.5) H11A(0.5) C15(0.5) H15(0.5) C14(0.5)
 H14(0.5) C14A(0.5) H14A(0.5) C15A(0.5) H15A(0.5) C11(0.5) H11(0.5) C12(0.5)
 H12(0.5)
4.a Ternary CH refined with riding coordinates:
 C32(H32), C34(H34), C33(H33), C24(H24), C22(H22), C23(H23)
4.b Aromatic/amide H refined with riding coordinates:
 C8(H8), C7(H7), C5(H5), C4(H4), C12A(H12A), C11A(H11A), C15(H15), C14(H14),
 C14A(H14A), C15A(H15A), C11(H11), C12(H12)
4.c X=CH2 refined with riding coordinates:
 N2(H2A,H2B), N1(H1A,H1B), N4(H4A,H4B), N3(H3A,H3B)
;
_smtbx_masks_void_probe_radius 1.2
_smtbx_masks_void_truncation_radius 1.2
_ins_header
;
TITL PMN-C-1-CUB-Block-90EtOH_auto_repro in I2/a 
REM I2/a (#15 in standard setting)
CELL 1.54184  11.643430  16.440511  26.171720  90.0000  96.0022  90.0000
ZERR    2.00   0.000253   0.000460   0.000809   0.0000   0.0023   0.0000
LATT  2
SYMM -x+1/2, y,-z 
SFAC C H N O
UNIT 100.00 100.00 100.00 100.00
REM  CrysAlisPro recorded range (K): Min=150.0; max=150.0; aver:150.0
TEMP -123
SIZE 0.09 0.11 0.21
TREF
HKLF 4
END
;
_olex2_submission_special_instructions 'No special instructions were received'
_oxdiff_exptl_absorpt_empirical_details
;
Empirical correction (ABSPACK) includes:
- Absorption correction using spherical harmonics
- Frame scaling
;
_oxdiff_exptl_absorpt_empirical_full_max 1.489
_oxdiff_exptl_absorpt_empirical_full_min 0.633

loop_
_space_group_symop_operation_xyz
'x, y, z'
'-x+1/2, y, -z'
'x+1/2, y+1/2, z+1/2'
'-x+1, y+1/2, -z+1/2'
'-x, -y, -z'
'x-1/2, -y, z'
'-x+1/2, -y+1/2, -z+1/2'
'x, -y+1/2, z+1/2'

loop_
_atom_site_label
_atom_site_type_symbol
_atom_site_fract_x
_atom_site_fract_y
_atom_site_fract_z
_atom_site_U_iso_or_equiv
_atom_site_adp_type
_atom_site_occupancy
_atom_site_site_symmetry_order
_atom_site_calc_flag
_atom_site_refinement_flags_posn
_atom_site_refinement_flags_adp
_atom_site_refinement_flags_occupancy
_atom_site_disorder_assembly
_atom_site_disorder_group
O11 O 0.74379(16) 0.54252(11) 0.20360(8) 0.0510(5) Uani 1 1 d . . . . .
O10 O 0.59282(17) 0.56103(12) 0.24829(8) 0.0532(5) Uani 1 1 d . . . . .
N2 N 0.0270(2) 0.04724(14) 0.32185(9) 0.0474(5) Uani 1 1 d . . . . .
H2A H -0.013503 0.013738 0.300806 0.057 Uiso 1 1 calc R U . . .
H2B H 0.101902 0.051945 0.320616 0.057 Uiso 1 1 calc R U . . .
O2 O 0.7305(2) 0.35415(15) 0.36822(10) 0.0721(7) Uani 1 1 d . . . . .
C6 C 0.17342(19) 0.24606(14) 0.46280(9) 0.0402(5) Uani 1 1 d D . . . .
N1 N -0.1357(2) 0.08353(19) 0.35712(12) 0.0659(8) Uani 1 1 d . . . . .
H1A H -0.176712 0.050153 0.336202 0.079 Uiso 1 1 calc R U . . .
H1B H -0.169537 0.112534 0.379502 0.079 Uiso 1 1 calc R U . . .
C30 C 0.6859(2) 0.58469(16) 0.23148(10) 0.0445(6) Uani 1 1 d . . . . .
C1 C 0.250000 0.3004(2) 0.500000 0.0401(7) Uani 1 2 d S T P A .
N4 N 0.5607(3) 0.46809(18) 0.33290(12) 0.0700(8) Uani 1 1 d . . . . .
H4A H 0.590216 0.494802 0.308215 0.084 Uiso 1 1 calc R U . . .
H4B H 0.594470 0.423511 0.345597 0.084 Uiso 1 1 calc R U . . .
C3 C 0.0440(2) 0.14543(16) 0.39065(10) 0.0454(6) Uani 1 1 d D . . . .
C2 C -0.0243(2) 0.09002(17) 0.35494(11) 0.0473(6) Uani 1 1 d . . . . .
C31 C 0.7229(2) 0.67023(15) 0.24321(10) 0.0429(6) Uani 1 1 d . . . . .
C13 C 0.3150(2) 0.35394(15) 0.46427(10) 0.0430(6) Uani 1 1 d D . . . .
N3 N 0.4189(3) 0.56055(17) 0.33130(12) 0.0700(8) Uani 1 1 d . . . . .
H3A H 0.449064 0.586775 0.306626 0.084 Uiso 1 1 calc R U . . .
H3B H 0.355631 0.578957 0.343007 0.084 Uiso 1 1 calc R U . . .
C32 C 0.6932(3) 0.72327(17) 0.28953(11) 0.0504(7) Uani 1 1 d . . . . .
H32 H 0.652186 0.703598 0.318907 0.060 Uiso 1 1 calc R U . . .
C34 C 0.8484(2) 0.70608(17) 0.24761(12) 0.0495(6) Uani 1 1 d . . . . .
H34 H 0.920741 0.673792 0.246158 0.059 Uiso 1 1 calc R U . . .
C10 C 0.4172(3) 0.44758(18) 0.39107(12) 0.0550(7) Uani 1 1 d D . . . .
C33 C 0.8187(3) 0.75843(16) 0.29403(11) 0.0495(6) Uani 1 1 d . . . . .
H33 H 0.869768 0.765016 0.326938 0.059 Uiso 1 1 calc R U . . .
C9 C 0.4678(3) 0.49437(19) 0.35054(12) 0.0568(7) Uani 1 1 d . . . . .
C21 C 0.7295(3) 0.2649(2) 0.29862(14) 0.0616(8) Uani 1 1 d . . . . .
C24 C 0.6940(3) 0.3217(2) 0.25236(14) 0.0634(8) Uani 1 1 d . . . . .
H24 H 0.652533 0.374688 0.254230 0.076 Uiso 1 1 calc R U . . .
C22 C 0.6842(3) 0.1896(2) 0.26724(15) 0.0651(9) Uani 1 1 d . . . . .
H22 H 0.636009 0.145140 0.279978 0.078 Uiso 1 1 calc R U . . .
C20 C 0.7133(3) 0.2836(2) 0.35303(16) 0.0723(10) Uani 1 1 d . . . . .
C23 C 0.6472(3) 0.2464(2) 0.22119(14) 0.0616(8) Uani 1 1 d . . . . .
H23 H 0.571749 0.243729 0.199190 0.074 Uiso 1 1 calc R U . . .
C8 C 0.1579(3) 0.1293(2) 0.40581(16) 0.0762(11) Uani 1 1 d D . . . .
H8 H 0.194180 0.083892 0.391763 0.091 Uiso 1 1 calc R U . . .
C7 C 0.2202(3) 0.1783(2) 0.44127(18) 0.0856(14) Uani 1 1 d D . . . .
H7 H 0.298709 0.165079 0.451420 0.103 Uiso 1 1 calc R U . . .
C5 C 0.0617(3) 0.2648(2) 0.44425(17) 0.0811(12) Uani 1 1 d D . . . .
H5 H 0.027668 0.313105 0.455632 0.097 Uiso 1 1 calc R U . . .
O1 O 0.6959(5) 0.2241(3) 0.38285(17) 0.152(2) Uani 1 1 d . . . . .
C4 C -0.0023(3) 0.2150(3) 0.40944(19) 0.0912(15) Uani 1 1 d D . . . .
H4 H -0.080015 0.229144 0.398245 0.109 Uiso 1 1 calc R U . . .
C12A C 0.4010(9) 0.3217(5) 0.4396(4) 0.064(3) Uani 0.5 1 d D . P A 2
H12A H 0.428275 0.268023 0.446985 0.077 Uiso 0.5 1 calc R U P A 2
C11A C 0.4479(7) 0.3691(4) 0.4035(3) 0.055(2) Uani 0.5 1 d D . P A 2
H11A H 0.506490 0.345152 0.385771 0.066 Uiso 0.5 1 calc R U P A 2
C15 C 0.3029(5) 0.4520(5) 0.3932(3) 0.0603(19) Uani 0.5 1 d D . P A 1
H15 H 0.256111 0.486260 0.370335 0.072 Uiso 0.5 1 calc R U P A 1
C14 C 0.2550(5) 0.4057(4) 0.4291(3) 0.0514(14) Uani 0.5 1 d D . P A 1
H14 H 0.173821 0.409414 0.430021 0.062 Uiso 0.5 1 calc R U P A 1
C14A C 0.2832(8) 0.4357(4) 0.4576(4) 0.075(3) Uani 0.5 1 d D . P A 2
H14A H 0.228865 0.459886 0.477645 0.090 Uiso 0.5 1 calc R U P A 2
C15A C 0.3340(8) 0.4805(5) 0.4206(4) 0.080(3) Uani 0.5 1 d D . P A 2
H15A H 0.311464 0.535618 0.415062 0.096 Uiso 0.5 1 calc R U P A 2
C11 C 0.4863(8) 0.3915(8) 0.4198(5) 0.104(5) Uani 0.5 1 d D . P A 1
H11 H 0.566028 0.385073 0.415955 0.125 Uiso 0.5 1 calc R U P A 1
C12 C 0.4302(9) 0.3451(8) 0.4546(6) 0.099(5) Uani 0.5 1 d D . P A 1
H12 H 0.474311 0.304235 0.473354 0.119 Uiso 0.5 1 calc R U P A 1

loop_
_atom_site_aniso_label
_atom_site_aniso_U_11
_atom_site_aniso_U_22
_atom_site_aniso_U_33
_atom_site_aniso_U_23
_atom_site_aniso_U_13
_atom_site_aniso_U_12
O11 0.0496(10) 0.0409(9) 0.0651(12) -0.0062(8) 0.0176(9) -0.0102(8)
O10 0.0606(12) 0.0469(10) 0.0557(11) -0.0035(8) 0.0228(9) -0.0194(8)
N2 0.0447(11) 0.0467(12) 0.0519(12) -0.0105(10) 0.0107(9) -0.0059(9)
O2 0.0758(15) 0.0622(14) 0.0816(16) -0.0169(12) 0.0245(12) -0.0067(11)
C6 0.0430(13) 0.0389(12) 0.0407(12) 0.0021(9) 0.0142(10) 0.0007(9)
N1 0.0511(14) 0.0756(18) 0.0733(17) -0.0325(14) 0.0180(12) -0.0135(12)
C30 0.0496(14) 0.0391(12) 0.0466(13) 0.0034(10) 0.0130(11) -0.0104(10)
C1 0.0365(16) 0.0406(17) 0.0450(17) 0.000 0.0122(13) 0.000
N4 0.086(2) 0.0586(15) 0.0721(17) 0.0164(14) 0.0395(15) 0.0070(14)
C3 0.0459(13) 0.0465(14) 0.0455(13) -0.0048(11) 0.0128(10) -0.0026(11)
C2 0.0453(13) 0.0480(14) 0.0502(14) -0.0050(11) 0.0125(11) -0.0042(11)
C31 0.0447(13) 0.0386(12) 0.0471(13) -0.0004(10) 0.0137(10) -0.0096(10)
C13 0.0418(12) 0.0416(13) 0.0468(13) 0.0054(10) 0.0102(10) -0.0012(10)
N3 0.0812(19) 0.0570(15) 0.0765(18) 0.0259(14) 0.0306(15) 0.0042(13)
C32 0.0642(17) 0.0418(13) 0.0484(14) -0.0027(11) 0.0209(12) -0.0147(12)
C34 0.0467(14) 0.0418(13) 0.0615(16) -0.0054(12) 0.0125(12) -0.0084(11)
C10 0.0578(16) 0.0506(15) 0.0584(16) 0.0135(13) 0.0149(13) -0.0016(12)
C33 0.0586(16) 0.0425(13) 0.0471(14) -0.0004(11) 0.0039(11) -0.0115(11)
C9 0.0630(17) 0.0516(16) 0.0579(16) 0.0093(13) 0.0166(13) -0.0011(13)
C21 0.0534(16) 0.0571(17) 0.077(2) -0.0131(15) 0.0215(15) 0.0041(13)
C24 0.0583(17) 0.0547(17) 0.080(2) -0.0152(15) 0.0205(15) 0.0080(13)
C22 0.0622(18) 0.0577(18) 0.079(2) -0.0158(16) 0.0263(16) -0.0059(14)
C20 0.0624(19) 0.070(2) 0.090(3) -0.0207(19) 0.0345(18) -0.0096(16)
C23 0.0457(15) 0.0647(19) 0.077(2) -0.0172(16) 0.0168(14) 0.0037(13)
C8 0.0560(18) 0.075(2) 0.095(3) -0.043(2) -0.0048(17) 0.0162(16)
C7 0.0478(17) 0.089(3) 0.115(3) -0.057(2) -0.0164(18) 0.0223(17)
C5 0.0553(18) 0.078(2) 0.107(3) -0.047(2) -0.0049(18) 0.0227(17)
O1 0.255(6) 0.098(3) 0.118(3) -0.018(2) 0.090(4) -0.072(3)
C4 0.0508(18) 0.095(3) 0.123(4) -0.056(3) -0.0118(19) 0.0229(18)
C12A 0.093(6) 0.034(3) 0.076(5) 0.001(3) 0.062(5) 0.004(3)
C11A 0.064(5) 0.043(3) 0.065(4) 0.006(3) 0.041(4) 0.010(3)
C15 0.053(4) 0.059(4) 0.066(4) 0.026(3) -0.006(3) -0.007(3)
C14 0.040(3) 0.050(3) 0.065(4) 0.018(3) 0.008(3) -0.001(2)
C14A 0.077(5) 0.063(4) 0.096(6) 0.038(4) 0.059(5) 0.033(4)
C15A 0.074(5) 0.063(5) 0.111(7) 0.046(5) 0.055(5) 0.032(4)
C11 0.058(6) 0.142(11) 0.118(10) 0.080(9) 0.036(6) 0.014(6)
C12 0.085(7) 0.097(9) 0.125(11) 0.071(9) 0.055(7) 0.041(7)

loop_
_atom_type_symbol
_atom_type_description
_atom_type_scat_dispersion_real
_atom_type_scat_dispersion_imag
_atom_type_scat_source
C C 0.0181 0.0091 'International Tables Vol C Tables 4.2.6.8 and 6.1.1.4'
H H 0.0000 0.0000 'International Tables Vol C Tables 4.2.6.8 and 6.1.1.4'
N N 0.0311 0.0180 'International Tables Vol C Tables 4.2.6.8 and 6.1.1.4'
O O 0.0492 0.0322 'International Tables Vol C Tables 4.2.6.8 and 6.1.1.4'

loop_
_exptl_crystal_face_index_h
_exptl_crystal_face_index_k
_exptl_crystal_face_index_l
_exptl_crystal_face_perp_dist
0 2 16 0.0649
-7 -1 3 0.0893
7 2 -1 0.0914
2 10 -3 0.0392
-7 0 -1 0.0868
1 -10 4 0.0457
0 -3 -16 0.0231

loop_
_geom_angle_atom_site_label_1
_geom_angle_atom_site_label_2
_geom_angle_atom_site_label_3
_geom_angle
_geom_angle_site_symmetry_1
_geom_angle_site_symmetry_3
_geom_angle_publ_flag
H2A N2 H2B 120.0 . . ?
C2 N2 H2A 120.0 . . ?
C2 N2 H2B 120.0 . . ?
C7 C6 C1 119.9(2) . . ?
C5 C6 C1 124.0(2) . . ?
C5 C6 C7 115.7(2) . . ?
H1A N1 H1B 120.0 . . ?
C2 N1 H1A 120.0 . . ?
C2 N1 H1B 120.0 . . ?
O11 C30 O10 124.2(2) . . ?
O11 C30 C31 118.6(2) . . ?
O10 C30 C31 117.1(2) . . ?
C6 C1 C6 108.9(3) 2_556 . ?
C6 C1 C13 103.73(13) 2_556 2_556 ?
C6 C1 C13 103.72(13) . . ?
C6 C1 C13 115.32(12) 2_556 . ?
C6 C1 C13 115.33(12) . 2_556 ?
C13 C1 C13 110.3(3) 2_556 . ?
H4A N4 H4B 120.0 . . ?
C9 N4 H4A 120.0 . . ?
C9 N4 H4B 120.0 . . ?
C8 C3 C2 120.3(2) . . ?
C8 C3 C4 117.5(3) . . ?
C4 C3 C2 122.3(2) . . ?
N2 C2 N1 120.5(3) . . ?
N2 C2 C3 119.9(2) . . ?
N1 C2 C3 119.5(2) . . ?
C30 C31 C32 127.1(2) . . ?
C30 C31 C34 128.0(2) . . ?
C30 C31 C33 120.8(2) . 7_665 ?
C32 C31 C34 90.8(2) . . ?
C32 C31 C33 89.2(2) . 7_665 ?
C34 C31 C33 89.39(19) . 7_665 ?
C12A C13 C1 120.0(4) . . ?
C12A C13 C14A 121.1(5) . . ?
C14 C13 C1 120.5(3) . . ?
C14 C13 C12 111.7(5) . . ?
C14A C13 C1 118.9(3) . . ?
C12 C13 C1 126.3(5) . . ?
H3A N3 H3B 120.0 . . ?
C9 N3 H3A 120.0 . . ?
C9 N3 H3B 120.0 . . ?
C31 C32 H32 125.4 . . ?
C31 C32 C33 89.0(2) . . ?
C34 C32 C31 90.7(2) 7_665 . ?
C34 C32 H32 125.4 7_665 . ?
C34 C32 C33 89.89(19) 7_665 . ?
C33 C32 H32 125.4 . . ?
C31 C34 H34 125.4 . . ?
C32 C34 C31 90.5(2) 7_665 . ?
C32 C34 H34 125.4 7_665 . ?
C33 C34 C31 89.1(2) . . ?
C33 C34 C32 89.7(2) . 7_665 ?
C33 C34 H34 125.4 . . ?
C11A C10 C9 123.1(4) . . ?
C11A C10 C15A 114.2(4) . . ?
C15 C10 C9 118.2(4) . . ?
C15 C10 C11 122.4(5) . . ?
C15A C10 C9 122.7(3) . . ?
C11 C10 C9 118.6(5) . . ?
C31 C33 H33 124.8 7_665 . ?
C32 C33 C31 90.2(2) . 7_665 ?
C32 C33 H33 124.8 . . ?
C34 C33 C31 90.4(2) . 7_665 ?
C34 C33 C32 91.1(2) . . ?
C34 C33 H33 124.8 . . ?
N4 C9 N3 119.2(3) . . ?
N4 C9 C10 119.5(3) . . ?
N3 C9 C10 121.3(3) . . ?
C24 C21 C23 89.5(3) . 7_655 ?
C22 C21 C24 91.1(3) . . ?
C22 C21 C23 90.1(2) . 7_655 ?
C20 C21 C24 125.0(3) . . ?
C20 C21 C22 127.0(3) . . ?
C20 C21 C23 123.1(3) . 7_655 ?
C21 C24 H24 125.2 . . ?
C21 C24 C22 90.5(3) . 7_655 ?
C21 C24 C23 88.9(3) . . ?
C22 C24 H24 125.2 7_655 . ?
C23 C24 H24 125.2 . . ?
C23 C24 C22 90.8(2) . 7_655 ?
C21 C22 C24 89.9(2) . 7_655 ?
C21 C22 H22 125.5 . . ?
C21 C22 C23 89.0(3) . . ?
C24 C22 H22 125.5 7_655 . ?
C23 C22 C24 90.2(3) . 7_655 ?
C23 C22 H22 125.5 . . ?
O2 C20 C21 117.9(3) . . ?
O2 C20 O1 123.5(4) . . ?
O1 C20 C21 118.0(3) . . ?
C21 C23 H23 125.3 7_655 . ?
C24 C23 C21 89.2(2) . 7_655 ?
C24 C23 H23 125.3 . . ?
C22 C23 C21 89.8(3) . 7_655 ?
C22 C23 C24 91.0(3) . . ?
C22 C23 H23 125.3 . . ?
C3 C8 H8 119.8 . . ?
C3 C8 C7 120.5(3) . . ?
C7 C8 H8 119.8 . . ?
C6 C7 H7 118.6 . . ?
C8 C7 C6 122.9(3) . . ?
C8 C7 H7 118.6 . . ?
C6 C5 H5 119.2 . . ?
C6 C5 C4 121.7(3) . . ?
C4 C5 H5 119.2 . . ?
C3 C4 C5 121.5(3) . . ?
C3 C4 H4 119.3 . . ?
C5 C4 H4 119.3 . . ?
C13 C12A H12A 121.0 . . ?
C13 C12A C11A 118.0(7) . . ?
C11A C12A H12A 121.0 . . ?
C10 C11A C12A 125.7(6) . . ?
C10 C11A H11A 117.2 . . ?
C12A C11A H11A 117.2 . . ?
C10 C15 H15 120.9 . . ?
C10 C15 C14 118.3(5) . . ?
C14 C15 H15 120.9 . . ?
C13 C14 H14 117.2 . . ?
C15 C14 C13 125.6(5) . . ?
C15 C14 H14 117.2 . . ?
C13 C14A H14A 121.1 . . ?
C15A C14A C13 117.8(5) . . ?
C15A C14A H14A 121.1 . . ?
C10 C15A H15A 118.6 . . ?
C14A C15A C10 122.9(6) . . ?
C14A C15A H15A 118.6 . . ?
C10 C11 H11 122.3 . . ?
C10 C11 C12 115.4(8) . . ?
C12 C11 H11 122.3 . . ?
C13 C12 C11 125.6(9) . . ?
C13 C12 H12 117.2 . . ?
C11 C12 H12 117.2 . . ?

loop_
_geom_bond_atom_site_label_1
_geom_bond_atom_site_label_2
_geom_bond_distance
_geom_bond_site_symmetry_2
_geom_bond_publ_flag
O11 C30 1.253(3) . ?
O10 C30 1.273(3) . ?
N2 H2A 0.8800 . ?
N2 H2B 0.8800 . ?
N2 C2 1.307(3) . ?
O2 C20 1.236(4) . ?
C6 C1 1.536(3) . ?
C6 C7 1.385(3) . ?
C6 C5 1.374(3) . ?
N1 H1A 0.8800 . ?
N1 H1B 0.8800 . ?
N1 C2 1.309(4) . ?
C30 C31 1.493(3) . ?
C1 C13 1.540(3) 2_556 ?
C1 C13 1.540(3) . ?
N4 H4A 0.8800 . ?
N4 H4B 0.8800 . ?
N4 C9 1.295(4) . ?
C3 C2 1.476(4) . ?
C3 C8 1.370(3) . ?
C3 C4 1.377(3) . ?
C31 C32 1.561(4) . ?
C31 C34 1.568(3) . ?
C31 C33 1.569(4) 7_665 ?
C13 C12A 1.355(7) . ?
C13 C14 1.387(6) . ?
C13 C14A 1.400(6) . ?
C13 C12 1.398(8) . ?
N3 H3A 0.8800 . ?
N3 H3B 0.8800 . ?
N3 C9 1.304(4) . ?
C32 H32 1.0000 . ?
C32 C34 1.559(4) 7_665 ?
C32 C33 1.565(4) . ?
C34 H34 1.0000 . ?
C34 C33 1.557(4) . ?
C10 C9 1.482(4) . ?
C10 C11A 1.370(6) . ?
C10 C15 1.339(6) . ?
C10 C15A 1.408(6) . ?
C10 C11 1.391(8) . ?
C33 H33 1.0000 . ?
C21 C24 1.550(5) . ?
C21 C22 1.548(5) . ?
C21 C20 1.488(5) . ?
C21 C23 1.587(4) 7_655 ?
C24 H24 1.0000 . ?
C24 C22 1.569(4) 7_655 ?
C24 C23 1.550(5) . ?
C22 H22 1.0000 . ?
C22 C23 1.549(6) . ?
C20 O1 1.281(6) . ?
C23 H23 1.0000 . ?
C8 H8 0.9500 . ?
C8 C7 1.377(3) . ?
C7 H7 0.9500 . ?
C5 H5 0.9500 . ?
C5 C4 1.383(4) . ?
C4 H4 0.9500 . ?
C12A H12A 0.9500 . ?
C12A C11A 1.381(8) . ?
C11A H11A 0.9500 . ?
C15 H15 0.9500 . ?
C15 C14 1.373(7) . ?
C14 H14 0.9500 . ?
C14A H14A 0.9500 . ?
C14A C15A 1.398(7) . ?
C15A H15A 0.9500 . ?
C11 H11 0.9500 . ?
C11 C12 1.402(8) . ?
C12 H12 0.9500 . ?

loop_
_geom_torsion_atom_site_label_1
_geom_torsion_atom_site_label_2
_geom_torsion_atom_site_label_3
_geom_torsion_atom_site_label_4
_geom_torsion
_geom_torsion_site_symmetry_1
_geom_torsion_site_symmetry_2
_geom_torsion_site_symmetry_3
_geom_torsion_site_symmetry_4
_geom_torsion_publ_flag
O11 C30 C31 C32 -157.9(3) . . . . ?
O11 C30 C31 C34 -30.1(4) . . . . ?
O11 C30 C31 C33 86.7(3) . . . 7_665 ?
O10 C30 C31 C32 26.1(4) . . . . ?
O10 C30 C31 C34 153.9(3) . . . . ?
O10 C30 C31 C33 -89.4(3) . . . 7_665 ?
C6 C1 C13 C12A 45.5(7) 2_556 . . . ?
C6 C1 C13 C12A -73.5(7) . . . . ?
C6 C1 C13 C14 -179.8(4) 2_556 . . . ?
C6 C1 C13 C14 61.2(5) . . . . ?
C6 C1 C13 C14A 106.1(6) . . . . ?
C6 C1 C13 C14A -134.9(6) 2_556 . . . ?
C6 C1 C13 C12 14.9(10) 2_556 . . . ?
C6 C1 C13 C12 -104.0(9) . . . . ?
C6 C5 C4 C3 -1.8(8) . . . . ?
C30 C31 C32 C34 -129.0(3) . . . 7_665 ?
C30 C31 C32 C33 141.1(3) . . . . ?
C30 C31 C34 C32 129.8(3) . . . 7_665 ?
C30 C31 C34 C33 -140.5(3) . . . . ?
C1 C6 C7 C8 -176.8(4) . . . . ?
C1 C6 C5 C4 177.8(4) . . . . ?
C1 C13 C12A C11A 172.7(7) . . . . ?
C1 C13 C14 C15 -175.4(7) . . . . ?
C1 C13 C14A C15A -172.7(8) . . . . ?
C1 C13 C12 C11 176.1(12) . . . . ?
C3 C8 C7 C6 -0.9(8) . . . . ?
C2 C3 C8 C7 -176.4(4) . . . . ?
C2 C3 C4 C5 177.7(4) . . . . ?
C31 C32 C33 C31 90.8(2) . . . 7_665 ?
C31 C32 C33 C34 0.4(2) . . . . ?
C31 C34 C33 C31 -90.61(19) . . . 7_665 ?
C31 C34 C33 C32 -0.4(2) . . . . ?
C13 C1 C13 C12A 162.5(7) 2_556 . . . ?
C13 C1 C13 C14 -62.8(4) 2_556 . . . ?
C13 C1 C13 C14A -17.9(6) 2_556 . . . ?
C13 C1 C13 C12 132.0(9) 2_556 . . . ?
C13 C12A C11A C10 1.9(16) . . . . ?
C13 C14A C15A C10 -1.7(17) . . . . ?
C32 C31 C34 C32 -89.3(2) . . . 7_665 ?
C32 C31 C34 C33 0.4(2) . . . . ?
C32 C34 C33 C31 -0.12(19) 7_665 . . 7_665 ?
C32 C34 C33 C32 90.1(2) 7_665 . . . ?
C34 C31 C32 C34 89.5(2) . . . 7_665 ?
C34 C31 C32 C33 -0.4(2) . . . . ?
C34 C32 C33 C31 0.2(2) 7_665 . . 7_665 ?
C34 C32 C33 C34 -90.3(2) 7_665 . . . ?
C10 C15 C14 C13 0.2(13) . . . . ?
C10 C11 C12 C13 -3(2) . . . . ?
C33 C31 C32 C34 0.12(19) 7_665 . . 7_665 ?
C33 C31 C32 C33 -89.8(2) 7_665 . . . ?
C33 C31 C34 C32 -0.2(2) 7_665 . . 7_665 ?
C33 C31 C34 C33 89.5(2) 7_665 . . . ?
C9 C10 C11A C12A -177.7(8) . . . . ?
C9 C10 C15 C14 177.0(6) . . . . ?
C9 C10 C15A C14A 177.8(9) . . . . ?
C9 C10 C11 C12 -175.3(11) . . . . ?
C21 C24 C23 C21 -90.5(3) . . . 7_655 ?
C21 C24 C23 C22 -0.7(2) . . . . ?
C21 C22 C23 C21 89.9(2) . . . 7_655 ?
C21 C22 C23 C24 0.7(2) . . . . ?
C24 C21 C22 C24 89.5(3) . . . 7_655 ?
C24 C21 C22 C23 -0.7(2) . . . . ?
C24 C21 C20 O2 -39.1(5) . . . . ?
C24 C21 C20 O1 149.0(5) . . . . ?
C24 C22 C23 C21 -0.1(2) 7_655 . . 7_655 ?
C24 C22 C23 C24 -89.2(2) 7_655 . . . ?
C22 C21 C24 C22 -90.1(2) . . . 7_655 ?
C22 C21 C24 C23 0.7(2) . . . . ?
C22 C21 C20 O2 -163.0(3) . . . . ?
C22 C21 C20 O1 25.1(6) . . . . ?
C22 C24 C23 C21 0.0(3) 7_655 . . 7_655 ?
C22 C24 C23 C22 89.8(3) 7_655 . . . ?
C20 C21 C24 C22 131.4(3) . . . 7_655 ?
C20 C21 C24 C23 -137.8(3) . . . . ?
C20 C21 C22 C24 -133.3(4) . . . 7_655 ?
C20 C21 C22 C23 136.5(4) . . . . ?
C23 C21 C24 C22 0.1(2) 7_655 . . 7_655 ?
C23 C21 C24 C23 90.8(2) 7_655 . . . ?
C23 C21 C22 C24 0.0(3) 7_655 . . 7_655 ?
C23 C21 C22 C23 -90.2(3) 7_655 . . . ?
C23 C21 C20 O2 77.4(5) 7_655 . . . ?
C23 C21 C20 O1 -94.6(5) 7_655 . . . ?
C8 C3 C2 N2 -28.3(5) . . . . ?
C8 C3 C2 N1 151.0(4) . . . . ?
C8 C3 C4 C5 -3.1(7) . . . . ?
C7 C6 C1 C6 -43.2(3) . . . 2_556 ?
C7 C6 C1 C13 80.1(4) . . . . ?
C7 C6 C1 C13 -159.2(3) . . . 2_556 ?
C7 C6 C5 C4 5.1(7) . . . . ?
C5 C6 C1 C6 144.4(4) . . . 2_556 ?
C5 C6 C1 C13 28.4(4) . . . 2_556 ?
C5 C6 C1 C13 -92.3(3) . . . . ?
C5 C6 C7 C8 -3.8(7) . . . . ?
C4 C3 C2 N2 150.9(4) . . . . ?
C4 C3 C2 N1 -29.9(5) . . . . ?
C4 C3 C8 C7 4.4(7) . . . . ?
C12A C13 C14A C15A 6.9(15) . . . . ?
C11A C10 C9 N4 -14.6(7) . . . . ?
C11A C10 C9 N3 163.6(6) . . . . ?
C11A C10 C15A C14A -2.9(15) . . . . ?
C15 C10 C9 N4 -151.0(5) . . . . ?
C15 C10 C9 N3 27.2(6) . . . . ?
C15 C10 C11 C12 -5.8(19) . . . . ?
C14 C13 C12 C11 9.8(19) . . . . ?
C14A C13 C12A C11A -7.0(14) . . . . ?
C15A C10 C9 N4 164.6(7) . . . . ?
C15A C10 C9 N3 -17.1(8) . . . . ?
C15A C10 C11A C12A 3.0(13) . . . . ?
C11 C10 C9 N4 18.9(9) . . . . ?
C11 C10 C9 N3 -162.9(9) . . . . ?
C11 C10 C15 C14 7.4(13) . . . . ?
C12 C13 C14 C15 -8.2(12) . . . . ?

loop_
_exptl_oxdiff_crystal_face_indexfrac_h
_exptl_oxdiff_crystal_face_indexfrac_k
_exptl_oxdiff_crystal_face_indexfrac_l
_exptl_oxdiff_crystal_face_x
_exptl_oxdiff_crystal_face_y
_exptl_oxdiff_crystal_face_z
-0.1962 2.4274 16.4967 0.2311 0.9665 -0.1116
-7.4805 -1.4107 2.6391 0.0347 0.1542 0.9874
7.4704 1.5977 -1.3766 -0.0170 -0.0802 -0.9966
1.8089 10.1885 -3.3787 -0.9002 0.2141 -0.3793
-7.4882 -0.0772 -0.5354 -0.1605 0.0409 0.9862
0.6895 -10.3528 3.6230 0.9713 -0.2319 0.0529
-0.1336 -2.5003 -16.3953 -0.2291 -0.9609 0.1554

loop_
_smtbx_masks_void_nr
_smtbx_masks_void_average_x
_smtbx_masks_void_average_y
_smtbx_masks_void_average_z
_smtbx_masks_void_volume
_smtbx_masks_void_count_electrons
_smtbx_masks_void_content
1 -0.343 0.000 0.500 498.3 133.2 ?
2 -0.524 0.500 0.000 498.3 133.2 ?
